data_7211443
loop_
_publ_author_name
'Waidmann, Thomas'
'Fritsch, Nico'
'Tucher, Johannes'
'Rudolf, Marc'
'Glaser, Felix'
'Guldi, Dirk M.'
'Burzlaff, Nicolai'

_publ_section_title
;
 Battlement-shaped 1D coordination polymer based on a
 bis(N-methylimidazole-2-yl)butadiyne ligand
;
_journal_issue 47
_journal_name_full CrystEngComm
_journal_page_first 10157
_journal_paper_doi 10.1039/c3ce41652f
_journal_volume 15
_journal_year 2013
_chemical_compound_source 'synthesis as described'
_chemical_formula_moiety 'C44 H50 N8 O20 Zn5'
_chemical_formula_sum 'C44 H50 N8 O20 Zn5'
_chemical_formula_weight 1337.87
_chemical_name_systematic
;
 ?
;
_space_group_IT_number 2
_symmetry_cell_setting triclinic
_symmetry_Int_Tables_number 2
_symmetry_space_group_name_Hall '-P 1'
_symmetry_space_group_name_H-M 'P -1'
_atom_sites_solution_hydrogens geom
_atom_sites_solution_primary direct
_atom_sites_solution_secondary difmap
_audit_creation_date 2013-06-28T11:26:43-00:00
_audit_creation_method 'WinGX routine CIF_UPDATE'
_cell_angle_alpha 98.594(8)
_cell_angle_beta 94.875(9)
_cell_angle_gamma 93.583(9)
_cell_formula_units_Z 1
_cell_length_a 8.0568(10)
_cell_length_b 10.3125(10)
_cell_length_c 16.0151(16)
_cell_measurement_reflns_used 51
_cell_measurement_temperature 150(2)
_cell_measurement_theta_max 20
_cell_measurement_theta_min 6
_cell_measurement_wavelength 0.71073
_cell_volume 1307.1(2)
_computing_cell_refinement 'EVALCCD (Duisenberg, 2003)'
_computing_data_collection 'COLLECT (Bruker-Nonius, 2002)'
_computing_data_reduction 'EVALCCD (Duisenberg, 2003)'
_computing_molecular_graphics 'Ortep-3 for Windows (Farrugia, 1997)'
_computing_publication_material 'WinGX publication routines (Farrugia, 1999)'
_computing_structure_refinement 'SHELXL-97 (Sheldrick, 1997)'
_computing_structure_solution 'SHELXS-86 (Sheldrick, 1986)'
_diffrn_ambient_temperature 150(2)
_diffrn_detector_area_resol_mean 9
_diffrn_measured_fraction_theta_full 0.985
_diffrn_measured_fraction_theta_max 0.985
_diffrn_measurement_device_type 'Bruker-Nonius KappaCCD'
_diffrn_measurement_method
;
 \f- and \w-rotations with 1.60 \% and 192 sec per frame
;
_diffrn_radiation_monochromator graphite
_diffrn_radiation_probe x-ray
_diffrn_radiation_type MoK\a
_diffrn_radiation_wavelength 0.71073
_diffrn_reflns_av_R_equivalents 0.0743
_diffrn_reflns_av_unetI/netI 0.1017
_diffrn_reflns_limit_h_max 10
_diffrn_reflns_limit_h_min -10
_diffrn_reflns_limit_k_max 11
_diffrn_reflns_limit_k_min -12
_diffrn_reflns_limit_l_max 19
_diffrn_reflns_limit_l_min -20
_diffrn_reflns_number 13144
_diffrn_reflns_theta_full 26.5
_diffrn_reflns_theta_max 26.5
_diffrn_reflns_theta_min 6.24
_exptl_absorpt_coefficient_mu 2.344
_exptl_absorpt_correction_T_max 0.7454
_exptl_absorpt_correction_T_min 0.5815
_exptl_absorpt_correction_type multi-scan
_exptl_absorpt_process_details 'SADABS, Bruker-AXS, 2002'
_exptl_crystal_colour brown
_exptl_crystal_density_diffrn 1.700
_exptl_crystal_density_method 'not measured'
_exptl_crystal_description block
_exptl_crystal_F_000 680
_exptl_crystal_size_max 0.15
_exptl_crystal_size_mid 0.103
_exptl_crystal_size_min 0.056
_refine_diff_density_max 0.618
_refine_diff_density_min -0.711
_refine_diff_density_rms 0.119
_refine_ls_extinction_method none
_refine_ls_goodness_of_fit_ref 1.015
_refine_ls_hydrogen_treatment constr
_refine_ls_matrix_type full
_refine_ls_number_parameters 356
_refine_ls_number_reflns 5321
_refine_ls_number_restraints 0
_refine_ls_restrained_S_all 1.015
_refine_ls_R_factor_all 0.0931
_refine_ls_R_factor_gt 0.053
_refine_ls_shift/su_max 0
_refine_ls_shift/su_mean 0
_refine_ls_structure_factor_coef Fsqd
_refine_ls_weighting_details 'calc w=1/[\s^2^(Fo^2^)+(0.0500P)^2^+0.3497P] where P=(Fo^2^+2Fc^2^)/3'
_refine_ls_weighting_scheme calc
_refine_ls_wR_factor_gt 0.1122
_refine_ls_wR_factor_ref 0.1285
_reflns_number_gt 3632
_reflns_number_total 5321
_reflns_threshold_expression >2sigma(I)
_cod_data_source_file c3ce41652f.txt
_cod_data_source_block compound8
_cod_database_code 7211443

loop_
_symmetry_equiv_pos_as_xyz
'x, y, z'
'-x, -y, -z'

loop_
_atom_site_label
_atom_site_type_symbol
_atom_site_fract_x
_atom_site_fract_y
_atom_site_fract_z
_atom_site_U_iso_or_equiv
_atom_site_adp_type
_atom_site_occupancy
_atom_site_symmetry_multiplicity
_atom_site_calc_flag
_atom_site_refinement_flags
C1 C -0.2924(7) 0.0679(4) -0.0085(3) 0.0273(12) Uani 1 1 d .
C2 C -0.2285(7) 0.0445(5) 0.0570(3) 0.0289(12) Uani 1 1 d .
C3 C -0.1527(7) 0.0174(5) 0.1313(3) 0.0301(13) Uani 1 1 d .
C4 C -0.0839(7) -0.0095(5) 0.1954(3) 0.0290(13) Uani 1 1 d .
C11 C -0.3618(7) 0.0880(5) -0.0896(3) 0.0257(12) Uani 1 1 d .
C12 C -0.4466(7) 0.0376(5) -0.2248(3) 0.0350(14) Uani 1 1 d .
H12 H -0.4729 -0.0079 -0.2794 0.042 Uiso 1 1 calc R
C13 C -0.4657(7) 0.1675(5) -0.1979(3) 0.0331(14) Uani 1 1 d .
H13 H -0.5082 0.226 -0.2316 0.04 Uiso 1 1 calc R
C14 C -0.3425(9) -0.1474(5) -0.1560(4) 0.0456(17) Uani 1 1 d .
H14A H -0.3336 -0.1896 -0.2129 0.068 Uiso 1 1 calc R
H14B H -0.4291 -0.1935 -0.1319 0.068 Uiso 1 1 calc R
H14C H -0.2381 -0.1483 -0.1224 0.068 Uiso 1 1 calc R
C21 C -0.0062(6) -0.0549(4) 0.2665(3) 0.0247(12) Uani 1 1 d .
C22 C 0.0972(7) -0.1947(5) 0.3456(3) 0.0303(13) Uani 1 1 d .
H22 H 0.1315 -0.2709 0.3642 0.036 Uiso 1 1 calc R
C23 C 0.1109(7) -0.0718(5) 0.3911(3) 0.0305(13) Uani 1 1 d .
H23 H 0.1577 -0.0497 0.447 0.037 Uiso 1 1 calc R
C24 C -0.0127(8) -0.2894(5) 0.1940(3) 0.0388(15) Uani 1 1 d .
H24A H 0.086 -0.3008 0.1649 0.058 Uiso 1 1 calc R
H24B H -0.1007 -0.2661 0.1561 0.058 Uiso 1 1 calc R
H24C H -0.0466 -0.37 0.2132 0.058 Uiso 1 1 calc R
C31 C -0.2753(7) 0.2680(5) 0.4119(3) 0.0280(12) Uani 1 1 d .
C32 C -0.4198(7) 0.3415(5) 0.4422(4) 0.0385(14) Uani 1 1 d .
H32A H -0.4247 0.4206 0.4175 0.058 Uiso 1 1 calc R
H32B H -0.4052 0.3635 0.5029 0.058 Uiso 1 1 calc R
H32C H -0.5219 0.2872 0.4255 0.058 Uiso 1 1 calc R
C41 C 0.1878(6) 0.4301(5) 0.3324(3) 0.0232(11) Uani 1 1 d .
C42 C 0.2989(8) 0.4903(5) 0.2755(3) 0.0337(13) Uani 1 1 d .
H42A H 0.3228 0.5823 0.2966 0.051 Uiso 1 1 calc R
H42B H 0.2435 0.4795 0.2192 0.051 Uiso 1 1 calc R
H42C H 0.4013 0.4475 0.2744 0.051 Uiso 1 1 calc R
C51 C 0.2205(6) 0.2859(5) 0.5539(3) 0.0253(12) Uani 1 1 d .
C52 C 0.3286(7) 0.2456(5) 0.6245(3) 0.0376(14) Uani 1 1 d .
H52A H 0.4426 0.2483 0.6111 0.056 Uiso 1 1 calc R
H52B H 0.2927 0.1578 0.6318 0.056 Uiso 1 1 calc R
H52C H 0.3201 0.3048 0.6759 0.056 Uiso 1 1 calc R
C61 C -0.2172(6) 0.6081(5) -0.0299(3) 0.0240(11) Uani 1 1 d .
C62 C -0.0508(7) 0.6690(5) -0.0461(4) 0.0408(15) Uani 1 1 d .
H62A H -0.0411 0.7607 -0.0227 0.061 Uiso 1 1 calc R
H62B H -0.0423 0.6592 -0.1061 0.061 Uiso 1 1 calc R
H62C H 0.037 0.6258 -0.0198 0.061 Uiso 1 1 calc R
C71 C -0.6428(6) 0.5574(5) -0.1406(3) 0.0254(12) Uani 1 1 d .
C72 C -0.7324(7) 0.6002(5) -0.2173(3) 0.0339(13) Uani 1 1 d .
H72A H -0.8472 0.6107 -0.2079 0.051 Uiso 1 1 calc R
H72B H -0.7267 0.5348 -0.2662 0.051 Uiso 1 1 calc R
H72C H -0.6803 0.6824 -0.2268 0.051 Uiso 1 1 calc R
N11 N -0.4123(5) 0.1978(4) -0.1133(2) 0.0233(9) Uani 1 1 d .
N12 N -0.3829(6) -0.0115(4) -0.1571(3) 0.0284(10) Uani 1 1 d .
N21 N 0.0454(6) 0.0156(4) 0.3423(3) 0.0269(10) Uani 1 1 d .
N22 N 0.0228(5) -0.1844(4) 0.2672(3) 0.0263(10) Uani 1 1 d .
O31 O -0.1287(4) 0.3186(3) 0.4409(2) 0.0280(8) Uani 1 1 d .
O32 O -0.2938(5) 0.1667(4) 0.3607(3) 0.0561(13) Uani 1 1 d .
O41 O 0.1475(4) 0.5001(3) 0.3967(2) 0.0271(8) Uani 1 1 d .
O42 O 0.1411(5) 0.3074(3) 0.3098(2) 0.0295(9) Uani 1 1 d .
O51 O 0.1637(4) 0.3980(3) 0.5654(2) 0.0273(8) Uani 1 1 d .
O52 O 0.1937(5) 0.2030(3) 0.4867(2) 0.0297(9) Uani 1 1 d .
O61 O -0.2545(4) 0.4906(3) -0.0621(2) 0.0308(9) Uani 1 1 d .
O62 O -0.3080(5) 0.6768(3) 0.0159(2) 0.0348(9) Uani 1 1 d .
O71 O -0.5851(5) 0.4467(3) -0.1482(2) 0.0313(9) Uani 1 1 d .
O72 O -0.6335(5) 0.6366(3) -0.0725(2) 0.0329(9) Uani 1 1 d .
Zn1 Zn 0 0.5 0.5 0.0213(2) Uani 1 2 d S
Zn2 Zn -0.46055(7) 0.37417(5) -0.04817(3) 0.02167(17) Uani 1 1 d .
Zn3 Zn 0.03528(8) 0.20684(5) 0.38644(4) 0.02283(17) Uani 1 1 d .

loop_
_atom_site_aniso_label
_atom_site_aniso_U_11
_atom_site_aniso_U_22
_atom_site_aniso_U_33
_atom_site_aniso_U_23
_atom_site_aniso_U_13
_atom_site_aniso_U_12
C1 0.032(3) 0.020(2) 0.031(3) 0.007(2) 0.004(3) 0.002(2)
C2 0.033(3) 0.023(2) 0.031(3) 0.004(2) 0.003(3) 0.001(2)
C3 0.036(3) 0.024(3) 0.028(3) 0.000(2) 0.002(3) 0.002(2)
C4 0.035(3) 0.022(3) 0.027(3) -0.003(2) 0.001(3) -0.002(2)
C11 0.025(3) 0.027(3) 0.027(3) 0.008(2) 0.009(2) 0.002(2)
C12 0.045(4) 0.035(3) 0.022(3) -0.006(2) 0.006(3) 0.001(3)
C13 0.051(4) 0.029(3) 0.020(3) 0.005(2) -0.001(3) 0.008(3)
C14 0.065(5) 0.017(3) 0.053(4) -0.002(3) 0.014(3) 0.003(3)
C21 0.025(3) 0.023(2) 0.026(3) 0.004(2) 0.003(2) 0.001(2)
C22 0.036(3) 0.019(2) 0.037(3) 0.008(2) 0.004(3) 0.003(2)
C23 0.040(4) 0.027(3) 0.024(3) 0.006(2) 0.000(2) 0.002(2)
C24 0.047(4) 0.025(3) 0.037(3) -0.009(3) -0.011(3) 0.001(3)
C31 0.029(3) 0.029(3) 0.025(3) 0.002(2) 0.002(2) -0.002(2)
C32 0.021(3) 0.046(3) 0.047(4) 0.001(3) 0.006(3) 0.000(2)
C41 0.019(3) 0.028(3) 0.022(3) 0.007(2) -0.002(2) 0.000(2)
C42 0.046(4) 0.030(3) 0.028(3) 0.010(2) 0.019(3) 0.000(2)
C51 0.022(3) 0.027(3) 0.027(3) 0.008(2) 0.002(2) 0.001(2)
C52 0.041(4) 0.039(3) 0.031(3) 0.003(3) -0.005(3) 0.008(3)
C61 0.022(3) 0.030(3) 0.021(3) 0.010(2) -0.002(2) -0.004(2)
C62 0.031(3) 0.042(3) 0.051(4) 0.011(3) 0.013(3) -0.004(3)
C71 0.019(3) 0.029(3) 0.029(3) 0.008(2) 0.001(2) 0.001(2)
C72 0.036(3) 0.041(3) 0.025(3) 0.004(2) 0.000(3) 0.011(3)
N11 0.029(3) 0.023(2) 0.018(2) 0.0051(17) 0.0028(18) 0.0022(18)
N12 0.040(3) 0.022(2) 0.023(2) 0.0014(18) 0.006(2) 0.0017(19)
N21 0.036(3) 0.022(2) 0.022(2) 0.0011(18) 0.001(2) 0.0025(19)
N22 0.031(3) 0.022(2) 0.024(2) 0.0021(18) 0.000(2) 0.0009(18)
O31 0.023(2) 0.0239(17) 0.034(2) -0.0030(16) 0.0015(16) -0.0004(15)
O32 0.045(3) 0.044(2) 0.067(3) -0.023(2) -0.005(2) -0.002(2)
O41 0.037(2) 0.0251(17) 0.0188(18) -0.0014(15) 0.0100(16) -0.0003(15)
O42 0.041(2) 0.0217(17) 0.0263(19) 0.0033(15) 0.0088(17) 0.0001(15)
O51 0.029(2) 0.0248(17) 0.0259(19) 0.0000(15) -0.0037(16) 0.0039(15)
O52 0.038(2) 0.0240(17) 0.0246(19) -0.0025(15) -0.0035(17) 0.0039(16)
O61 0.029(2) 0.0292(19) 0.035(2) 0.0055(17) 0.0077(17) 0.0000(16)
O62 0.031(2) 0.0330(19) 0.041(2) 0.0039(18) 0.0125(18) -0.0001(17)
O71 0.037(2) 0.0308(19) 0.027(2) 0.0057(16) 0.0020(17) 0.0054(17)
O72 0.043(2) 0.0347(19) 0.0218(19) 0.0040(16) 0.0021(17) 0.0112(17)
Zn1 0.0255(5) 0.0185(4) 0.0194(4) 0.0002(3) 0.0043(3) 0.0022(3)
Zn2 0.0249(3) 0.0189(3) 0.0213(3) 0.0020(2) 0.0039(2) 0.0033(2)
Zn3 0.0293(4) 0.0183(3) 0.0206(3) 0.0010(2) 0.0038(3) 0.0030(2)

loop_
_atom_type_symbol
_atom_type_description
_atom_type_scat_dispersion_real
_atom_type_scat_dispersion_imag
_atom_type_scat_source
C C 0.0033 0.0016 'International Tables Vol C Tables 4.2.6.8 and 6.1.1.4'
H H 0 0 'International Tables Vol C Tables 4.2.6.8 and 6.1.1.4'
N N 0.0061 0.0033 'International Tables Vol C Tables 4.2.6.8 and 6.1.1.4'
O O 0.0106 0.006 'International Tables Vol C Tables 4.2.6.8 and 6.1.1.4'
Zn Zn 0.2839 1.4301 'International Tables Vol C Tables 4.2.6.8 and 6.1.1.4'

loop_
_geom_angle_atom_site_label_1
_geom_angle_atom_site_label_2
_geom_angle_atom_site_label_3
_geom_angle
_geom_angle_site_symmetry_1
_geom_angle_site_symmetry_3
C2 C1 C11 175.6(5) . .
C1 C2 C3 178.9(6) . .
C4 C3 C2 178.1(6) . .
C3 C4 C21 174.0(5) . .
N11 C11 N12 109.9(4) . .
N11 C11 C1 128.4(4) . .
N12 C11 C1 121.6(4) . .
N12 C12 C13 106.8(4) . .
C12 C13 N11 109.2(5) . .
N21 C21 N22 109.7(4) . .
N21 C21 C4 127.3(4) . .
N22 C21 C4 122.9(4) . .
C23 C22 N22 106.4(4) . .
C22 C23 N21 110.0(4) . .
O32 C31 O31 120.5(5) . .
O32 C31 C32 122.7(5) . .
O31 C31 C32 116.8(4) . .
O41 C41 O42 124.9(5) . .
O41 C41 C42 119.1(4) . .
O42 C41 C42 116.0(4) . .
O51 C51 O52 125.4(5) . .
O51 C51 C52 118.4(4) . .
O52 C51 C52 116.1(4) . .
O61 C61 O62 124.3(5) . .
O61 C61 C62 117.3(5) . .
O62 C61 C62 118.4(4) . .
O71 C71 O72 124.6(5) . .
O71 C71 C72 118.9(4) . .
O72 C71 C72 116.5(4) . .
C11 N11 C13 106.2(4) . .
C11 N11 Zn2 133.3(3) . .
C13 N11 Zn2 119.3(3) . .
C12 N12 C11 107.9(4) . .
C12 N12 C14 126.0(4) . .
C11 N12 C14 126.1(5) . .
C21 N21 C23 106.0(4) . .
C21 N21 Zn3 131.1(3) . .
C23 N21 Zn3 122.9(3) . .
C22 N22 C21 107.8(4) . .
C22 N22 C24 127.3(4) . .
C21 N22 C24 124.8(4) . .
C31 O31 Zn3 108.0(3) . .
C31 O31 Zn1 141.3(3) . .
Zn3 O31 Zn1 108.16(16) . .
C31 O32 Zn3 77.8(3) . .
C41 O41 Zn1 143.2(3) . .
C41 O42 Zn3 121.1(3) . .
C51 O51 Zn1 136.6(3) . .
C51 O52 Zn3 128.7(3) . .
C61 O61 Zn2 128.1(3) . .
C61 O62 Zn2 128.2(3) . 2_465
C71 O71 Zn2 123.2(3) . .
C71 O72 Zn2 132.8(3) . 2_465
O51 Zn1 O51 180.00(16) 2_566 .
O51 Zn1 O41 86.43(14) 2_566 .
O51 Zn1 O41 93.57(14) . .
O51 Zn1 O41 93.57(14) 2_566 2_566
O51 Zn1 O41 86.43(14) . 2_566
O41 Zn1 O41 180.0000(10) . 2_566
O51 Zn1 O31 90.50(13) 2_566 .
O51 Zn1 O31 89.50(13) . .
O41 Zn1 O31 90.54(13) . .
O41 Zn1 O31 89.46(13) 2_566 .
O51 Zn1 O31 89.50(13) 2_566 2_566
O51 Zn1 O31 90.50(13) . 2_566
O41 Zn1 O31 89.46(13) . 2_566
O41 Zn1 O31 90.54(13) 2_566 2_566
O31 Zn1 O31 180.00(18) . 2_566
O51 Zn1 Zn3 109.54(8) 2_566 .
O51 Zn1 Zn3 70.46(8) . .
O41 Zn1 Zn3 64.42(8) . .
O41 Zn1 Zn3 115.58(8) 2_566 .
O31 Zn1 Zn3 34.41(9) . .
O31 Zn1 Zn3 145.59(9) 2_566 .
N11 Zn2 O61 102.06(15) . .
N11 Zn2 O62 98.77(15) . 2_465
O61 Zn2 O62 158.97(14) . 2_465
N11 Zn2 O72 102.81(15) . 2_465
O61 Zn2 O72 89.47(15) . 2_465
O62 Zn2 O72 88.74(16) 2_465 2_465
N11 Zn2 O71 97.71(14) . .
O61 Zn2 O71 88.53(15) . .
O62 Zn2 O71 85.82(15) 2_465 .
O72 Zn2 O71 159.35(14) 2_465 .
N11 Zn2 Zn2 178.24(12) . 2_465
O61 Zn2 Zn2 79.68(10) . 2_465
O62 Zn2 Zn2 79.51(10) 2_465 2_465
O72 Zn2 Zn2 76.86(10) 2_465 2_465
O71 Zn2 Zn2 82.56(9) . 2_465
O42 Zn3 O52 108.98(16) . .
O42 Zn3 O31 106.70(15) . .
O52 Zn3 O31 99.03(14) . .
O42 Zn3 N21 108.03(16) . .
O52 Zn3 N21 93.80(15) . .
O31 Zn3 N21 136.42(16) . .
O42 Zn3 O32 116.02(16) . .
O52 Zn3 O32 132.16(16) . .
O31 Zn3 O32 53.72(12) . .
N21 Zn3 O32 87.35(15) . .
O42 Zn3 Zn1 84.41(9) . .
O52 Zn3 Zn1 78.36(9) . .
O31 Zn3 Zn1 37.43(9) . .
N21 Zn3 Zn1 167.06(12) . .
O32 Zn3 Zn1 90.35(8) . .

loop_
_geom_bond_atom_site_label_1
_geom_bond_atom_site_label_2
_geom_bond_distance
_geom_bond_site_symmetry_2
C1 C2 1.193(7) .
C1 C11 1.420(7) .
C2 C3 1.365(8) .
C3 C4 1.202(7) .
C4 C21 1.407(7) .
C11 N11 1.323(6) .
C11 N12 1.366(6) .
C12 N12 1.340(7) .
C12 C13 1.366(7) .
C13 N11 1.369(6) .
C14 N12 1.460(6) .
C21 N21 1.338(6) .
C21 N22 1.371(6) .
C22 C23 1.357(6) .
C22 N22 1.367(6) .
C23 N21 1.379(6) .
C24 N22 1.467(6) .
C31 O32 1.221(5) .
C31 O31 1.281(6) .
C31 C32 1.503(7) .
C41 O41 1.245(5) .
C41 O42 1.286(5) .
C41 C42 1.501(7) .
C51 O51 1.263(6) .
C51 O52 1.264(5) .
C51 C52 1.493(7) .
C61 O61 1.251(5) .
C61 O62 1.255(6) .
C61 C62 1.503(7) .
C71 O71 1.252(6) .
C71 O72 1.255(5) .
C71 C72 1.510(7) .
N11 Zn2 2.034(4) .
N21 Zn3 2.002(4) .
O31 Zn3 1.980(3) .
O31 Zn1 2.129(3) .
O32 Zn3 2.645(4) .
O41 Zn1 2.118(3) .
O42 Zn3 1.938(4) .
O51 Zn1 2.052(3) .
O52 Zn3 1.971(3) .
O61 Zn2 2.035(3) .
O62 Zn2 2.036(4) 2_465
O71 Zn2 2.077(4) .
O72 Zn2 2.036(3) 2_465
Zn1 O51 2.052(3) 2_566
Zn1 O41 2.118(3) 2_566
Zn1 O31 2.129(3) 2_566
Zn1 Zn3 3.3287(6) .
Zn2 O62 2.036(4) 2_465
Zn2 O72 2.036(3) 2_465
Zn2 Zn2 2.9489(10) 2_465
